data_7122501
loop_
_publ_author_name
'Pace, Kristen A.'
'Klepov, Vladislav V.'
'Morrison, Gregory'
'Zur Loye, Hans-Conrad'

_publ_section_title
;
 Moderate supercritical synthesis as a facile route to mixed-valent
 uranium(iv,v) and (v,vi) silicates.
;
_journal_issue 98
_journal_name_full 'Chemical communications (Cambridge, England)'
_journal_page_first 13794
_journal_page_last 13797
_journal_paper_doi 10.1039/c8cc07789d
_journal_volume 54
_journal_year 2018
_chemical_formula_moiety '0.5(Na2 O28 Rb4 Si8 U4)'
_chemical_formula_sum 'Na O14 Rb2 Si4 U2'
_chemical_formula_weight 1006.35
_space_group_crystal_system orthorhombic
_space_group_IT_number 65
_space_group_name_Hall '-C 2 2'
_space_group_name_H-M_alt 'C m m m'
_symmetry_space_group_name_Hall '-C 2 2'
_symmetry_space_group_name_H-M 'C m m m'
_audit_creation_date 2018-06-26
_audit_creation_method
;
Olex2 1.2
(compiled 2015.09.30 svn.r3233 for OlexSys, GUI svn.r5103)
;
_audit_update_record
;
2018-06-26 deposited with the CCDC.
2018-10-24 downloaded from the CCDC.
;
_cell_angle_alpha 90
_cell_angle_beta 90
_cell_angle_gamma 90
_cell_formula_units_Z 2
_cell_length_a 8.3008(2)
_cell_length_b 11.3013(3)
_cell_length_c 7.4374(2)
_cell_measurement_reflns_used 9799
_cell_measurement_temperature 300(2)
_cell_measurement_theta_max 36.28
_cell_measurement_theta_min 2.74
_cell_volume 697.70(3)
_computing_molecular_graphics 'Olex2 (Dolomanov et al., 2009)'
_computing_publication_material 'Olex2 (Dolomanov et al., 2009)'
_computing_structure_refinement 'ShelXL (Sheldrick, 2015)'
_computing_structure_solution 'ShelXT (Sheldrick, 2015)'
_diffrn_ambient_temperature 300.0
_diffrn_measured_fraction_theta_full 1.000
_diffrn_measured_fraction_theta_max 1.000
_diffrn_measurement_device_type 'Bruker APEX-II CCD'
_diffrn_measurement_method '\f and \w scans'
_diffrn_radiation_type MoK\a
_diffrn_radiation_wavelength 0.71073
_diffrn_reflns_av_R_equivalents 0.0294
_diffrn_reflns_av_unetI/netI 0.0102
_diffrn_reflns_Laue_measured_fraction_full 1.000
_diffrn_reflns_Laue_measured_fraction_max 1.000
_diffrn_reflns_limit_h_max 11
_diffrn_reflns_limit_h_min -11
_diffrn_reflns_limit_k_max 15
_diffrn_reflns_limit_k_min -15
_diffrn_reflns_limit_l_max 10
_diffrn_reflns_limit_l_min -10
_diffrn_reflns_number 25466
_diffrn_reflns_point_group_measured_fraction_full 1.000
_diffrn_reflns_point_group_measured_fraction_max 1.000
_diffrn_reflns_theta_full 25.242
_diffrn_reflns_theta_max 29.991
_diffrn_reflns_theta_min 2.739
_diffrn_standards_number 0
_exptl_absorpt_coefficient_mu 30.561
_exptl_absorpt_correction_T_max 0.2740
_exptl_absorpt_correction_T_min 0.1509
_exptl_absorpt_correction_type multi-scan
_exptl_absorpt_process_details
;
SADABS-2016/2 (Bruker,2016/2) was used for absorption correction.
wR2(int) was 0.1412 before and 0.0459 after correction.
The Ratio of minimum to maximum transmission is 0.5507.
The \l/2 correction factor is Not present.
;
_exptl_crystal_colour black
_exptl_crystal_colour_primary black
_exptl_crystal_density_diffrn 4.790
_exptl_crystal_description plate
_exptl_crystal_F_000 874
_exptl_crystal_size_max 0.054
_exptl_crystal_size_mid 0.051
_exptl_crystal_size_min 0.011
_refine_diff_density_max 3.582
_refine_diff_density_min -3.292
_refine_diff_density_rms 0.330
_refine_ls_extinction_method none
_refine_ls_goodness_of_fit_ref 1.196
_refine_ls_hydrogen_treatment undef
_refine_ls_matrix_type full
_refine_ls_number_parameters 49
_refine_ls_number_reflns 607
_refine_ls_number_restraints 0
_refine_ls_restrained_S_all 1.196
_refine_ls_R_factor_all 0.0243
_refine_ls_R_factor_gt 0.0243
_refine_ls_shift/su_max 0.000
_refine_ls_shift/su_mean 0.000
_refine_ls_structure_factor_coef Fsqd
_refine_ls_weighting_details 'w=1/[\s^2^(Fo^2^)+(0.0453P)^2^+7.6337P] where P=(Fo^2^+2Fc^2^)/3'
_refine_ls_weighting_scheme calc
_refine_ls_wR_factor_gt 0.0701
_refine_ls_wR_factor_ref 0.0701
_reflns_Friedel_coverage 0.000
_reflns_number_gt 604
_reflns_number_total 607
_reflns_threshold_expression 'I > 2\s(I)'
_cod_data_source_file c8cc07789d2.cif
_cod_data_source_block Rb2Na(UO)2Si4O12
_cod_depositor_comments 'Adding full bibliography for 7122499--7122503.cif.'
_cod_database_code 7122501
_shelx_space_group_comment
;
The symmetry employed for this shelxl refinement is uniquely defined
by the following loop, which should always be used as a source of
symmetry information in preference to the above space-group names.
They are only intended as comments.
;
_shelx_estimated_absorpt_t_max 0.730
_shelx_estimated_absorpt_t_min 0.289
_olex2_refinement_description
;
1. Uiso/Uaniso restraints and constraints
Uanis(O1) = Uanis(O2)
2. Others
 Sof(O2)=1-FVAR(1)
 Sof(O1)=FVAR(1)
 Fixed Sof: O3(0.25) O0AA(0.25) O6(0.25)
;
_shelx_shelxl_version_number 2014/7
_olex2_submission_special_instructions 'No special instructions were received'

loop_
_space_group_symop_operation_xyz
'x, y, z'
'-x, -y, z'
'-x, y, -z'
'x, -y, -z'
'x+1/2, y+1/2, z'
'-x+1/2, -y+1/2, z'
'-x+1/2, y+1/2, -z'
'x+1/2, -y+1/2, -z'
'-x, -y, -z'
'x, y, -z'
'x, -y, z'
'-x, y, z'
'-x+1/2, -y+1/2, -z'
'x+1/2, y+1/2, -z'
'x+1/2, -y+1/2, z'
'-x+1/2, y+1/2, z'

loop_
_atom_site_label
_atom_site_type_symbol
_atom_site_fract_x
_atom_site_fract_y
_atom_site_fract_z
_atom_site_U_iso_or_equiv
_atom_site_adp_type
_atom_site_occupancy
_atom_site_site_symmetry_order
_atom_site_calc_flag
_atom_site_refinement_flags_posn
_atom_site_refinement_flags_adp
_atom_site_refinement_flags_occupancy
U001 U 0.2500 0.2500 0.0000 0.00732(14) Uani 1 4 d S T P
Rb02 Rb 0.5000 0.28764(10) 0.5000 0.0256(2) Uani 1 4 d S T P
Si03 Si 0.81038(16) 0.5000 0.29487(19) 0.0053(3) Uani 1 2 d S T P
Na04 Na 0.5000 0.5000 0.0000 0.0213(11) Uani 1 8 d S T P
O2 O 0.7144(9) 0.5897(5) 0.1696(9) 0.0137(7) Uani 0.527(7) 1 d . . .
O3 O 1.0000 0.4674(8) 0.2969(11) 0.0132(16) Uani 0.5 2 d S T P
O1 O 0.7850(10) 0.6377(6) 0.2441(9) 0.0137(7) Uani 0.473(7) 1 d . . .
O0AA O 0.5000 0.2607(9) -0.0517(18) 0.021(3) Uani 0.5 2 d S T P
O6 O 0.7448(8) 0.5218(10) 0.5000 0.009(4) Uani 0.5 2 d S T P

loop_
_atom_site_aniso_label
_atom_site_aniso_U_11
_atom_site_aniso_U_22
_atom_site_aniso_U_33
_atom_site_aniso_U_23
_atom_site_aniso_U_13
_atom_site_aniso_U_12
U001 0.0070(2) 0.0091(2) 0.0058(2) 0.000 0.000 -0.00009(7)
Rb02 0.0209(4) 0.0216(5) 0.0343(6) 0.000 0.000 0.000
Si03 0.0064(6) 0.0075(6) 0.0019(6) 0.000 -0.0005(4) 0.000
Na04 0.014(2) 0.031(3) 0.019(3) 0.000 0.000 0.000
O2 0.0193(19) 0.0112(19) 0.0107(19) 0.0031(17) -0.0001(18) 0.0020(19)
O3 0.007(3) 0.020(4) 0.012(3) -0.002(3) 0.000 0.000
O1 0.0193(19) 0.0112(19) 0.0107(19) 0.0031(17) -0.0001(18) 0.0020(19)
O0AA 0.028(6) 0.017(4) 0.017(6) -0.003(3) 0.000 0.000
O6 0.011(4) 0.011(11) 0.006(4) 0.000 0.000 0.003(2)

loop_
_atom_type_symbol
_atom_type_description
_atom_type_scat_dispersion_real
_atom_type_scat_dispersion_imag
_atom_type_scat_source
Na Na 0.0362 0.0249 'International Tables Vol C Tables 4.2.6.8 and 6.1.1.4'
O O 0.0106 0.0060 'International Tables Vol C Tables 4.2.6.8 and 6.1.1.4'
Rb Rb -0.9393 2.9676 'International Tables Vol C Tables 4.2.6.8 and 6.1.1.4'
Si Si 0.0817 0.0704 'International Tables Vol C Tables 4.2.6.8 and 6.1.1.4'
U U -9.6767 9.6646 'International Tables Vol C Tables 4.2.6.8 and 6.1.1.4'

loop_
_geom_angle_atom_site_label_1
_geom_angle_atom_site_label_2
_geom_angle_atom_site_label_3
_geom_angle
_geom_angle_site_symmetry_1
_geom_angle_site_symmetry_3
O2 U001 O2 180.0(3) 14_445 2_665
O2 U001 O2 111.0(3) 2_665 5_445
O2 U001 O2 69.0(3) 14_445 5_445
O2 U001 O2 111.0(3) 14_445 9_665
O2 U001 O2 69.0(3) 2_665 9_665
O2 U001 O2 180.0(3) 9_665 5_445
O2 U001 O1 90.9(2) 9_665 2_665
O2 U001 O1 25.2(3) 5_445 5_445
O2 U001 O1 89.1(2) 2_665 5_445
O2 U001 O1 90.9(2) 2_665 9_665
O2 U001 O1 25.2(3) 2_665 2_665
O2 U001 O1 154.8(3) 5_445 9_665
O2 U001 O1 89.1(2) 14_445 9_665
O2 U001 O1 25.2(3) 14_445 14_445
O2 U001 O1 25.2(3) 9_665 9_665
O2 U001 O1 154.8(3) 2_665 14_445
O2 U001 O1 90.9(2) 14_445 5_445
O2 U001 O1 89.1(2) 9_665 14_445
O2 U001 O1 154.8(3) 9_665 5_445
O2 U001 O1 90.9(2) 5_445 14_445
O2 U001 O1 154.8(3) 14_445 2_665
O2 U001 O1 89.1(2) 5_445 2_665
O1 U001 O1 71.3(4) 14_445 9_665
O1 U001 O1 180.0 14_445 2_665
O1 U001 O1 71.3(4) 2_665 5_445
O1 U001 O1 180.0(3) 9_665 5_445
O1 U001 O1 108.7(4) 14_445 5_445
O1 U001 O1 108.7(4) 2_665 9_665
O0AA U001 O2 94.2(4) . 14_445
O0AA U001 O2 73.7(4) . 9_665
O0AA U001 O2 106.3(4) . 5_445
O0AA U001 O2 106.3(4) 10 14_445
O0AA U001 O2 94.2(4) 6 9_665
O0AA U001 O2 73.7(4) 6 14_445
O0AA U001 O2 85.8(4) 6 5_445
O0AA U001 O2 85.8(4) 13 14_445
O0AA U001 O2 85.8(4) 10 9_665
O0AA U001 O2 85.8(4) . 2_665
O0AA U001 O2 106.3(4) 13 9_665
O0AA U001 O2 73.7(4) 10 2_665
O0AA U001 O2 94.2(4) 10 5_445
O0AA U001 O2 106.3(4) 6 2_665
O0AA U001 O2 73.7(4) 13 5_445
O0AA U001 O2 94.2(4) 13 2_665
O0AA U001 O1 87.0(4) . 9_665
O0AA U001 O1 75.9(4) 10 5_445
O0AA U001 O1 93.0(4) 10 14_445
O0AA U001 O1 75.9(4) 6 9_665
O0AA U001 O1 87.0(4) 13 5_445
O0AA U001 O1 93.0(4) 13 9_665
O0AA U001 O1 104.1(4) 13 14_445
O0AA U001 O1 104.1(4) . 2_665
O0AA U001 O1 104.1(4) 6 5_445
O0AA U001 O1 87.0(4) 10 2_665
O0AA U001 O1 75.9(4) . 14_445
O0AA U001 O1 93.0(4) 6 2_665
O0AA U001 O1 87.0(4) 6 14_445
O0AA U001 O1 75.9(4) 13 2_665
O0AA U001 O1 93.0(4) . 5_445
O0AA U001 O1 104.1(4) 10 9_665
O0AA U001 O0AA 159.0(7) . 6
O0AA U001 O0AA 159.0(7) 10 13
O0AA U001 O0AA 180.0 . 13
O0AA U001 O0AA 21.0(7) . 10
O0AA U001 O0AA 180.0 10 6
O0AA U001 O0AA 21.0(7) 6 13
O3 Rb02 O3 55.3(3) 6_655 13_656
O1 Rb02 O3 87.53(16) 9_666 13_656
O1 Rb02 O3 78.55(17) 16_645 13_656
O1 Rb02 O3 87.53(16) 2_665 6_655
O1 Rb02 O3 121.17(16) 9_666 6_655
O1 Rb02 O3 121.17(16) 2_665 13_656
O1 Rb02 O3 39.97(15) 14_446 13_656
O1 Rb02 O3 39.97(15) 5_445 6_655
O1 Rb02 O3 87.53(16) 11_565 6_655
O1 Rb02 O3 39.97(15) 16_645 6_655
O1 Rb02 O3 78.55(17) 5_445 13_656
O1 Rb02 O3 78.55(17) 7_646 6_655
O1 Rb02 O3 39.97(15) 7_646 13_656
O1 Rb02 O3 78.55(17) 14_446 6_655
O1 Rb02 O3 87.53(16) 4_566 13_656
O1 Rb02 O3 121.17(16) 4_566 6_655
O1 Rb02 O3 121.17(16) 11_565 13_656
O1 Rb02 O1 161.08(16) 14_446 11_565
O1 Rb02 O1 49.1(2) 5_445 2_665
O1 Rb02 O1 161.08(16) 5_445 4_566
O1 Rb02 O1 74.3(3) 4_566 11_565
O1 Rb02 O1 148.9(3) 4_566 2_665
O1 Rb02 O1 97.3(3) 2_665 11_565
O1 Rb02 O1 49.1(2) 7_646 4_566
O1 Rb02 O1 114.0(3) 5_445 7_646
O1 Rb02 O1 161.08(16) 7_646 2_665
O1 Rb02 O1 70.0(3) 5_445 16_645
O1 Rb02 O1 49.1(2) 16_645 11_565
O1 Rb02 O1 101.9(2) 7_646 9_666
O1 Rb02 O1 94.86(18) 16_645 4_566
O1 Rb02 O1 49.1(2) 14_446 9_666
O1 Rb02 O1 101.9(2) 14_446 4_566
O1 Rb02 O1 97.3(3) 4_566 9_666
O1 Rb02 O1 101.9(2) 16_645 2_665
O1 Rb02 O1 74.3(3) 2_665 9_666
O1 Rb02 O1 94.86(18) 14_446 2_665
O1 Rb02 O1 148.9(3) 11_565 9_666
O1 Rb02 O1 101.9(2) 5_445 11_565
O1 Rb02 O1 114.0(3) 16_645 14_446
O1 Rb02 O1 94.86(18) 7_646 11_565
O1 Rb02 O1 70.0(3) 7_646 14_446
O1 Rb02 O1 94.86(18) 5_445 9_666
O1 Rb02 O1 161.08(16) 16_645 9_666
O1 Rb02 O1 75.4(3) 16_645 7_646
O1 Rb02 O1 75.4(3) 5_445 14_446
O6 Rb02 O3 130.11(15) 11_565 6_655
O6 Rb02 O3 130.11(15) 11_565 13_656
O6 Rb02 O3 130.11(15) 9_666 6_655
O6 Rb02 O3 130.11(15) 9_666 13_656
O6 Rb02 O1 108.7(2) 9_666 11_565
O6 Rb02 O1 142.17(13) 11_565 5_445
O6 Rb02 O1 142.17(13) 11_565 14_446
O6 Rb02 O1 142.17(13) 9_666 16_645
O6 Rb02 O1 44.77(15) 9_666 2_665
O6 Rb02 O1 44.77(15) 11_565 4_566
O6 Rb02 O1 44.77(15) 11_565 11_565
O6 Rb02 O1 108.7(2) 9_666 4_566
O6 Rb02 O1 108.68(19) 11_565 2_665
O6 Rb02 O1 90.15(19) 11_565 7_646
O6 Rb02 O1 90.15(19) 9_666 5_445
O6 Rb02 O1 90.1(2) 11_565 16_645
O6 Rb02 O1 90.15(19) 9_666 14_446
O6 Rb02 O1 142.17(13) 9_666 7_646
O6 Rb02 O1 44.77(15) 9_666 9_666
O6 Rb02 O1 108.7(2) 11_565 9_666
O6 Rb02 O6 86.7(3) 11_565 9_666
Rb02 Si03 Rb02 77.43(4) 9_666 .
Rb02 Si03 Rb02 66.190(12) 9_666 5
Rb02 Si03 Rb02 129.30(4) . 5
Na04 Si03 Rb02 75.31(2) . 9_666
Na04 Si03 Rb02 75.31(2) . .
Na04 Si03 Rb02 123.913(19) . 5
O2 Si03 Rb02 84.3(2) . 5
O2 Si03 Rb02 163.2(2) 11_565 5
O2 Si03 Rb02 59.9(2) 11_565 .
O2 Si03 Rb02 107.2(3) 11_565 9_666
O2 Si03 Rb02 107.2(3) . .
O2 Si03 Rb02 59.9(2) . 9_666
O2 Si03 Na04 40.4(2) . .
O2 Si03 Na04 40.4(2) 11_565 .
O2 Si03 O2 79.2(5) 11_565 .
O2 Si03 O3 129.7(4) . .
O2 Si03 O3 129.7(4) 11_565 2_765
O2 Si03 O3 110.4(4) . 2_765
O2 Si03 O3 110.4(4) 11_565 .
O2 Si03 O1 114.3(3) 11_565 .
O2 Si03 O1 35.3(4) . .
O2 Si03 O1 35.3(4) 11_565 11_565
O2 Si03 O1 114.3(3) . 11_565
O2 Si03 O6 106.4(4) 11_565 11_565
O2 Si03 O6 106.4(4) . .
O2 Si03 O6 118.3(4) 11_565 .
O2 Si03 O6 118.3(4) . 11_565
O3 Si03 Rb02 120.5(3) 2_765 9_666
O3 Si03 Rb02 120.5(3) . .
O3 Si03 Rb02 142.4(3) 2_765 .
O3 Si03 Rb02 142.4(3) . 9_666
O3 Si03 Rb02 54.3(3) 2_765 5
O3 Si03 Rb02 78.1(3) . 5
O3 Si03 Na04 138.4(3) 2_765 .
O3 Si03 Na04 138.4(3) . .
O3 Si03 O3 26.3(6) 2_765 .
O3 Si03 O6 110.4(4) . .
O3 Si03 O6 106.3(4) 2_765 .
O3 Si03 O6 110.4(4) 2_765 11_565
O3 Si03 O6 106.3(4) . 11_565
O1 Si03 Rb02 160.4(3) 11_565 5
O1 Si03 Rb02 53.3(3) . 9_666
O1 Si03 Rb02 127.4(3) 11_565 9_666
O1 Si03 Rb02 49.0(3) . 5
O1 Si03 Rb02 53.3(3) 11_565 .
O1 Si03 Rb02 127.4(3) . .
O1 Si03 Na04 75.5(3) . .
O1 Si03 Na04 75.5(3) 11_565 .
O1 Si03 O3 84.8(4) . 2_765
O1 Si03 O3 110.4(4) . .
O1 Si03 O3 110.4(4) 11_565 2_765
O1 Si03 O3 84.8(4) 11_565 .
O1 Si03 O1 148.9(5) 11_565 .
O1 Si03 O6 108.6(5) . 11_565
O1 Si03 O6 91.7(4) . .
O1 Si03 O6 91.7(4) 11_565 11_565
O1 Si03 O6 108.6(5) 11_565 .
O6 Si03 Rb02 84.0(3) 11_565 5
O6 Si03 Rb02 69.3(3) . 5
O6 Si03 Rb02 60.0(3) . .
O6 Si03 Rb02 46.6(3) . 9_666
O6 Si03 Rb02 46.6(3) 11_565 .
O6 Si03 Rb02 60.0(3) 11_565 9_666
O6 Si03 Na04 110.5(2) . .
O6 Si03 Na04 110.5(2) 11_565 .
O6 Si03 O6 17.3(7) . 11_565
O2 Na04 O2 84.6(3) 4_565 .
O2 Na04 O2 130.1(3) 2_665 4_565
O2 Na04 O2 95.4(3) 9_665 4_565
O2 Na04 O2 130.1(3) 9_665 11_565
O2 Na04 O2 49.9(3) 9_665 3_655
O2 Na04 O2 116.7(3) 3_655 4_565
O2 Na04 O2 180.0 11_565 3_655
O2 Na04 O2 180.0(2) 9_665 .
O2 Na04 O2 116.7(3) 9_665 10
O2 Na04 O2 116.7(3) 2_665 .
O2 Na04 O2 130.1(3) 3_655 .
O2 Na04 O2 49.9(3) 2_665 12_655
O2 Na04 O2 95.4(3) 3_655 10
O2 Na04 O2 63.3(3) 11_565 4_565
O2 Na04 O2 63.3(3) 9_665 2_665
O2 Na04 O2 49.9(3) 10 4_565
O2 Na04 O2 95.4(3) 11_565 2_665
O2 Na04 O2 180.0 12_655 4_565
O2 Na04 O2 84.6(3) 3_655 2_665
O2 Na04 O2 49.9(3) 11_565 .
O2 Na04 O2 180.0 10 2_665
O2 Na04 O2 63.3(3) 10 .
O2 Na04 O2 84.6(3) 11_565 10
O2 Na04 O2 95.4(3) 12_655 .
O2 Na04 O2 63.3(3) 3_655 12_655
O2 Na04 O2 130.1(3) 10 12_655
O2 Na04 O2 116.7(3) 11_565 12_655
O2 Na04 O2 84.6(3) 9_665 12_655
O2 Na04 O0AA 110.1(2) 11_565 9_665
O2 Na04 O0AA 119.4(2) 11_565 2_665
O2 Na04 O0AA 69.9(2) 11_565 .
O2 Na04 O0AA 69.9(2) 3_655 9_665
O2 Na04 O0AA 69.9(2) 12_655 2_665
O2 Na04 O0AA 69.9(2) 10 9_665
O2 Na04 O0AA 119.4(2) 12_655 .
O2 Na04 O0AA 110.1(2) 2_665 9_665
O2 Na04 O0AA 60.6(2) 10 2_665
O2 Na04 O0AA 60.6(2) 12_655 9_665
O2 Na04 O0AA 69.9(2) . 2_665
O2 Na04 O0AA 119.4(2) 4_565 9_665
O2 Na04 O0AA 110.1(2) 10 .
O2 Na04 O0AA 60.6(2) . 9_665
O2 Na04 O0AA 119.4(2) 9_665 9_665
O2 Na04 O0AA 119.4(2) . .
O2 Na04 O0AA 60.6(2) 3_655 2_665
O2 Na04 O0AA 60.6(2) 11_565 10
O2 Na04 O0AA 119.4(2) 2_665 2_665
O2 Na04 O0AA 119.4(2) 3_655 10
O2 Na04 O0AA 110.1(2) 4_565 2_665
O2 Na04 O0AA 119.4(2) 10 10
O2 Na04 O0AA 60.6(2) 9_665 .
O2 Na04 O0AA 60.6(2) 2_665 10
O2 Na04 O0AA 110.1(2) 3_655 .
O2 Na04 O0AA 110.1(2) 12_655 10
O2 Na04 O0AA 69.9(2) 2_665 .
O2 Na04 O0AA 69.9(2) 4_565 10
O2 Na04 O0AA 60.6(2) 4_565 .
O2 Na04 O0AA 110.1(2) . 10
O2 Na04 O0AA 110.1(2) 9_665 2_665
O2 Na04 O0AA 69.9(2) 9_665 10
O0AA Na04 O0AA 163.8(6) 9_665 10
O0AA Na04 O0AA 16.2(6) 10 .
O0AA Na04 O0AA 180.0 9_665 .
O0AA Na04 O0AA 16.2(6) 9_665 2_665
O0AA Na04 O0AA 163.8(6) 2_665 .
O0AA Na04 O0AA 180.0 10 2_665
U001 O2 Rb02 98.6(2) 5 9_666
U001 O2 Na04 98.3(2) 5 .
Si03 O2 U001 141.6(4) . 5
Si03 O2 Rb02 95.8(3) . 9_666
Si03 O2 Na04 114.1(3) . .
Na04 O2 Rb02 99.6(2) . 9_666
O1 O2 U001 77.8(6) . 5
O1 O2 Rb02 70.7(6) . 9_666
O1 O2 Si03 73.7(6) . .
O1 O2 Na04 168.6(7) . .
Si03 O3 Rb02 101.9(3) 2_765 13_656
Si03 O3 Rb02 101.9(3) . 13_656
Si03 O3 Si03 153.7(6) . 2_765
O3 O3 Rb02 152.34(15) 2_765 13_656
O3 O3 Si03 76.8(3) 2_765 .
O3 O3 Si03 76.8(3) 2_765 2_765
U001 O1 Rb02 103.9(3) 5 9_666
U001 O1 Rb02 105.2(3) 5 5
Rb02 O1 Rb02 85.14(18) 5 9_666
Si03 O1 U001 139.0(4) . 5
Si03 O1 Rb02 102.4(3) . 9_666
Si03 O1 Rb02 107.9(3) . 5
O2 O1 U001 77.0(5) . 5
O2 O1 Rb02 92.3(7) . 9_666
O2 O1 Rb02 177.0(7) . 5
O2 O1 Si03 71.0(6) . .
U001 O0AA U001 158.0(7) 3_655 .
U001 O0AA Rb02 100.7(4) 3_655 1_554
U001 O0AA Rb02 100.7(4) . 1_554
U001 O0AA Na04 91.8(3) 3_655 .
U001 O0AA Na04 91.8(3) . .
Na04 O0AA Rb02 92.9(3) . 1_554
O0AA O0AA U001 79.5(4) 10 3_655
O0AA O0AA U001 79.5(4) 10 .
O0AA O0AA Rb02 174.78(17) 10 1_554
O0AA O0AA Na04 81.9(3) 10 .
Rb02 O6 Rb02 99.15(18) 9_666 .
Si03 O6 Rb02 94.8(4) . .
Si03 O6 Rb02 109.7(3) 10_556 9_666
Si03 O6 Rb02 94.8(4) 10_556 .
Si03 O6 Rb02 109.7(3) . 9_666
Si03 O6 Si03 137.2(5) . 10_556
O6 O6 Rb02 37.51(14) 11_565 .
O6 O6 Rb02 136.66(17) 11_565 9_666
O6 O6 Si03 81.4(4) 11_565 10_556
O6 O6 Si03 81.4(4) 11_565 .

loop_
_geom_bond_atom_site_label_1
_geom_bond_atom_site_label_2
_geom_bond_distance
_geom_bond_site_symmetry_2
U001 O2 2.227(6) 14_445
U001 O2 2.227(6) 9_665
U001 O2 2.227(6) 2_665
U001 O2 2.227(6) 5_445
U001 O1 2.234(7) 14_445
U001 O1 2.234(7) 5_445
U001 O1 2.234(7) 2_665
U001 O1 2.234(7) 9_665
U001 O0AA 2.114(3) .
U001 O0AA 2.114(3) 13
U001 O0AA 2.114(3) 6
U001 O0AA 2.114(3) 10
Rb02 O3 3.255(9) 13_656
Rb02 O3 3.255(9) 6_655
Rb02 O1 3.111(8) 5_445
Rb02 O1 3.151(8) 9_666
Rb02 O1 3.151(8) 11_565
Rb02 O1 3.151(8) 4_566
Rb02 O1 3.151(8) 2_665
Rb02 O1 3.111(8) 16_645
Rb02 O1 3.111(8) 14_446
Rb02 O1 3.111(8) 7_646
Rb02 O6 2.961(9) 9_666
Rb02 O6 2.961(9) 11_565
Si03 Rb02 3.9208(12) 5
Si03 Rb02 3.8373(12) 9_666
Si03 Na04 3.3834(14) .
Si03 O2 1.591(6) 11_565
Si03 O2 1.591(6) .
Si03 O3 1.617(2) .
Si03 O3 1.617(2) 2_765
Si03 O1 1.615(7) 11_565
Si03 O1 1.615(7) .
Si03 O6 1.639(3) 11_565
Si03 O6 1.639(3) .
Na04 O2 2.405(7) 9_665
Na04 O2 2.405(7) 2_665
Na04 O2 2.405(7) .
Na04 O2 2.405(7) 11_565
Na04 O2 2.405(7) 4_565
Na04 O2 2.405(7) 3_655
Na04 O2 2.405(7) 10
Na04 O2 2.405(7) 12_655
Na04 O0AA 2.732(10) 9_665
Na04 O0AA 2.732(10) 2_665
Na04 O0AA 2.732(10) .
Na04 O0AA 2.732(10) 10
O2 U001 2.227(6) 5
O2 Rb02 3.336(7) 9_666
O2 O1 0.972(10) .
O3 Rb02 3.255(9) 13_656
O3 Si03 1.617(2) 2_765
O3 O3 0.736(18) 2_765
O1 U001 2.234(7) 5
O1 Rb02 3.151(8) 9_666
O1 Rb02 3.111(7) 5
O0AA U001 2.114(3) 3_655
O0AA Rb02 3.348(14) 1_554
O0AA O0AA 0.77(3) 10
O6 Rb02 2.961(9) 9_666
O6 Si03 1.639(3) 10_556
O6 O6 0.49(2) 11_565
